data_7152329
loop_
_publ_author_name
'Bennett, Nicholas J.'
'Elliott, Mark C.'
'Hewitt, Natalie L.'
'Kariuki, Benson M.'
'Morton, Clare A.'
'Raw, Steven A.'
'Tomasi, Simone'

_publ_section_title
;
 Diastereoselective alkylation reactions of
 1-methylcyclohexa-2,5-diene-1-carboxylic acid
;
_journal_issue 19
_journal_name_full 'Organic &amp; Biomolecular Chemistry'
_journal_page_first 3859
_journal_paper_doi 10.1039/c2ob25211b
_journal_volume 10
_journal_year 2012
_chemical_formula_moiety 'C18 H20 N2 O6'
_chemical_formula_sum 'C18 H20 N2 O6'
_chemical_formula_weight 360.36
_chemical_name_systematic
;
?
;
_space_group_IT_number 2
_symmetry_cell_setting triclinic
_symmetry_space_group_name_Hall '-P 1'
_symmetry_space_group_name_H-M 'P -1'
_atom_sites_solution_hydrogens geom
_atom_sites_solution_primary direct
_atom_sites_solution_secondary difmap
_audit_creation_method SHELXL-97
_cell_angle_alpha 93.748(2)
_cell_angle_beta 91.221(2)
_cell_angle_gamma 109.094(2)
_cell_formula_units_Z 4
_cell_length_a 7.6377(3)
_cell_length_b 7.8225(3)
_cell_length_c 32.1299(10)
_cell_measurement_reflns_used 4574
_cell_measurement_temperature 150(2)
_cell_measurement_theta_max 26.39
_cell_measurement_theta_min 2.79
_cell_volume 1808.28(12)
_computing_cell_refinement 'HKL Scalepack (Otwinowski & Minor 1997)'
_computing_data_collection 'Collect (Nonius BV, 1997-2000)'
_computing_data_reduction 'HKL Denzo and Scalepack (Otwinowski & Minor 1997'
_computing_molecular_graphics 'Ortep-99 for Windows (Farrugia, 1995)'
_computing_publication_material 'WinGX publication routines (Farrugia, 1995)'
_computing_structure_refinement 'SHELXL-97 (Sheldrick, 1997)'
_computing_structure_solution 'Sir-92 (A. Altomare et al., 1992)'
_diffrn_ambient_temperature 150(2)
_diffrn_measured_fraction_theta_full 0.864
_diffrn_measured_fraction_theta_max 0.864
_diffrn_measurement_device_type KappaCCD
_diffrn_measurement_method CCD
_diffrn_radiation_monochromator graphite
_diffrn_radiation_source 'fine-focus sealed tube'
_diffrn_radiation_type MoK\a
_diffrn_radiation_wavelength 0.71073
_diffrn_reflns_av_R_equivalents 0.0393
_diffrn_reflns_av_sigmaI/netI 0.0666
_diffrn_reflns_limit_h_max 9
_diffrn_reflns_limit_h_min -9
_diffrn_reflns_limit_k_max 9
_diffrn_reflns_limit_k_min -9
_diffrn_reflns_limit_l_max 39
_diffrn_reflns_limit_l_min -35
_diffrn_reflns_number 8271
_diffrn_reflns_theta_full 26.39
_diffrn_reflns_theta_max 26.39
_diffrn_reflns_theta_min 2.79
_exptl_absorpt_coefficient_mu 0.100
_exptl_absorpt_correction_T_max 0.9881
_exptl_absorpt_correction_T_min 0.9705
_exptl_absorpt_correction_type empirical
_exptl_absorpt_process_details Denzo/Scalepack
_exptl_crystal_colour colourless
_exptl_crystal_density_diffrn 1.324
_exptl_crystal_density_method 'not measured'
_exptl_crystal_description block
_exptl_crystal_F_000 760
_exptl_crystal_size_max 0.30
_exptl_crystal_size_mid 0.20
_exptl_crystal_size_min 0.12
_refine_diff_density_max 0.353
_refine_diff_density_min -0.271
_refine_diff_density_rms 0.054
_refine_ls_extinction_coef 0.037(2)
_refine_ls_extinction_expression Fc^*^=kFc[1+0.001xFc^2^\l^3^/sin(2\q)]^-1/4^
_refine_ls_extinction_method SHELXL
_refine_ls_goodness_of_fit_ref 1.086
_refine_ls_hydrogen_treatment constr
_refine_ls_matrix_type full
_refine_ls_number_parameters 476
_refine_ls_number_reflns 6414
_refine_ls_number_restraints 0
_refine_ls_restrained_S_all 1.086
_refine_ls_R_factor_all 0.1050
_refine_ls_R_factor_gt 0.0706
_refine_ls_shift/su_max 0.001
_refine_ls_shift/su_mean 0.000
_refine_ls_structure_factor_coef Fsqd
_refine_ls_weighting_details 'calc w=1/[\s^2^(Fo^2^)+(0.0400P)^2^+2.0323P] where P=(Fo^2^+2Fc^2^)/3'
_refine_ls_weighting_scheme calc
_refine_ls_wR_factor_gt 0.1381
_refine_ls_wR_factor_ref 0.1588
_reflns_number_gt 4574
_reflns_number_total 6414
_reflns_threshold_expression >2sigma(I)
_cod_data_source_file c2ob25211b.txt
_cod_data_source_block mce1101b
_cod_depositor_comments
;
The following automatic conversions were performed:

'_symmetry_cell_setting' value 'Triclinic' changed to 'triclinic'
according to /home/saulius/struct/CIF-dictionaries/cif_core.dic
dictionary named 'cif_core.dic' version 2.4.1 from 2010-06-29.

Automatic conversion script
Id: cif_fix_values 1715 2011-07-08 13:25:40Z adriana 
;
_cod_original_cell_volume 1808.28(11)
_cod_original_sg_symbol_H-M P-1
_cod_database_code 7152329

loop_
_symmetry_equiv_pos_as_xyz
'x, y, z'
'-x, -y, -z'

loop_
_atom_site_label
_atom_site_type_symbol
_atom_site_fract_x
_atom_site_fract_y
_atom_site_fract_z
_atom_site_U_iso_or_equiv
_atom_site_adp_type
_atom_site_occupancy
_atom_site_symmetry_multiplicity
_atom_site_calc_flag
_atom_site_refinement_flags
C1 C 0.3771(4) 0.3548(4) 0.19520(9) 0.0266(6) Uani 1 1 d .
C2 C 0.3785(4) 0.5187(4) 0.22238(9) 0.0274(6) Uani 1 1 d .
C3 C 0.4049(4) 0.6877(4) 0.20703(9) 0.0271(6) Uani 1 1 d .
C4 C 0.3818(4) 0.8320(4) 0.23074(9) 0.0300(7) Uani 1 1 d .
H4 H 0.3974 0.9454 0.2196 0.036 Uiso 1 1 calc R
C5 C 0.3347(4) 0.8019(4) 0.27154(9) 0.0302(7) Uani 1 1 d .
C6 C 0.3156(4) 0.6412(4) 0.28931(9) 0.0312(7) Uani 1 1 d .
H6 H 0.2891 0.6285 0.3179 0.037 Uiso 1 1 calc R
C7 C 0.3362(4) 0.4984(4) 0.26404(9) 0.0296(7) Uani 1 1 d .
H7 H 0.3212 0.3856 0.2754 0.036 Uiso 1 1 calc R
C8 C 0.2501(4) 0.1841(4) 0.13174(9) 0.0293(7) Uani 1 1 d .
H8A H 0.2131 0.0637 0.1433 0.035 Uiso 1 1 calc R
H8B H 0.3759 0.2098 0.1210 0.035 Uiso 1 1 calc R
C9 C 0.1129(4) 0.1852(4) 0.09669(9) 0.0295(7) Uani 1 1 d .
C10 C 0.1587(4) 0.3734(4) 0.08190(9) 0.0321(7) Uani 1 1 d .
H10 H 0.2815 0.4316 0.0738 0.038 Uiso 1 1 calc R
C11 C 0.0395(4) 0.4623(4) 0.07951(9) 0.0343(7) Uani 1 1 d .
H11 H 0.0835 0.5810 0.0701 0.041 Uiso 1 1 calc R
C12 C -0.1598(4) 0.3913(4) 0.09042(9) 0.0330(7) Uani 1 1 d .
H12 H -0.1777 0.4766 0.1132 0.040 Uiso 1 1 calc R
C13 C -0.2015(4) 0.2093(4) 0.10787(9) 0.0341(7) Uani 1 1 d .
H13 H -0.3223 0.1548 0.1176 0.041 Uiso 1 1 calc R
C14 C -0.0830(4) 0.1195(4) 0.11077(9) 0.0326(7) Uani 1 1 d .
H14 H -0.1243 0.0056 0.1226 0.039 Uiso 1 1 calc R
C15 C 0.1346(5) 0.0520(5) 0.06119(10) 0.0440(8) Uani 1 1 d .
H15A H 0.0436 0.0415 0.0384 0.066 Uiso 1 1 calc R
H15B H 0.1138 -0.0675 0.0718 0.066 Uiso 1 1 calc R
H15C H 0.2600 0.0972 0.0509 0.066 Uiso 1 1 calc R
C16 C -0.2959(4) 0.3871(5) 0.05375(9) 0.0363(7) Uani 1 1 d .
H16 H -0.4241 0.3381 0.0640 0.044 Uiso 1 1 calc R
C17 C -0.2834(5) 0.2612(5) 0.01675(10) 0.0484(9) Uani 1 1 d .
H17A H -0.1577 0.3023 0.0064 0.073 Uiso 1 1 calc R
H17B H -0.3726 0.2623 -0.0055 0.073 Uiso 1 1 calc R
H17C H -0.3119 0.1376 0.0254 0.073 Uiso 1 1 calc R
C18 C -0.2703(5) 0.5785(5) 0.04074(11) 0.0456(9) Uani 1 1 d .
H18A H -0.2790 0.6564 0.0652 0.068 Uiso 1 1 calc R
H18B H -0.3673 0.5731 0.0197 0.068 Uiso 1 1 calc R
H18C H -0.1483 0.6284 0.0290 0.068 Uiso 1 1 calc R
C19 C 0.8217(4) 1.1834(4) 0.30108(9) 0.0299(7) Uani 1 1 d .
C20 C 0.8325(4) 1.3322(4) 0.27284(9) 0.0270(6) Uani 1 1 d .
C21 C 0.8072(4) 1.4947(4) 0.28700(9) 0.0297(7) Uani 1 1 d .
C22 C 0.8360(4) 1.6385(4) 0.26223(9) 0.0304(7) Uani 1 1 d .
H22 H 0.8171 1.7483 0.2719 0.036 Uiso 1 1 calc R
C23 C 0.8939(4) 1.6134(4) 0.22242(9) 0.0294(7) Uani 1 1 d .
C24 C 0.9179(4) 1.4553(4) 0.20683(9) 0.0291(7) Uani 1 1 d .
H24 H 0.9558 1.4430 0.1791 0.035 Uiso 1 1 calc R
C26 C 0.9341(5) 1.1207(4) 0.36568(9) 0.0355(7) Uani 1 1 d .
H26A H 0.9925 1.0331 0.3541 0.043 Uiso 1 1 calc R
H26B H 0.8066 1.0526 0.3733 0.043 Uiso 1 1 calc R
C27 C 1.0476(4) 1.2317(4) 0.40407(9) 0.0334(7) Uani 1 1 d .
C28 C 1.2390(4) 1.3389(4) 0.39116(9) 0.0334(7) Uani 1 1 d .
H28 H 1.3114 1.2737 0.3783 0.040 Uiso 1 1 calc R
C29 C 1.3126(4) 1.5179(4) 0.39658(9) 0.0329(7) Uani 1 1 d .
H29 H 1.4339 1.5726 0.3871 0.040 Uiso 1 1 calc R
C30 C 1.2174(4) 1.6402(4) 0.41662(9) 0.0322(7) Uani 1 1 d .
H30 H 1.2035 1.7225 0.3952 0.039 Uiso 1 1 calc R
C31 C 1.0261(5) 1.5338(5) 0.42868(10) 0.0379(8) Uani 1 1 d .
H31 H 0.9531 1.5988 0.4413 0.045 Uiso 1 1 calc R
C32 C 0.9523(5) 1.3549(5) 0.42290(10) 0.0390(8) Uani 1 1 d .
H32 H 0.8292 1.3010 0.4314 0.047 Uiso 1 1 calc R
C33 C 1.0625(5) 1.0936(5) 0.43479(11) 0.0474(9) Uani 1 1 d .
H33A H 1.1235 1.0131 0.4215 0.071 Uiso 1 1 calc R
H33B H 0.9380 1.0215 0.4425 0.071 Uiso 1 1 calc R
H33C H 1.1355 1.1581 0.4599 0.071 Uiso 1 1 calc R
C34 C 1.3340(5) 1.7617(5) 0.45399(10) 0.0391(8) Uani 1 1 d .
H34 H 1.2571 1.8293 0.4677 0.047 Uiso 1 1 calc R
C35 C 1.3825(6) 1.6482(5) 0.48627(10) 0.0532(10) Uani 1 1 d .
H35A H 1.2688 1.5566 0.4943 0.080 Uiso 1 1 calc R
H35B H 1.4439 1.7270 0.5110 0.080 Uiso 1 1 calc R
H35C H 1.4659 1.5879 0.4743 0.080 Uiso 1 1 calc R
C36 C 1.5089(5) 1.9012(5) 0.43944(12) 0.0574(10) Uani 1 1 d .
H36A H 1.5872 1.8384 0.4261 0.086 Uiso 1 1 calc R
H36B H 1.5775 1.9797 0.4635 0.086 Uiso 1 1 calc R
H36C H 1.4742 1.9751 0.4194 0.086 Uiso 1 1 calc R
C25 C 0.8852(4) 1.3140(4) 0.23271(9) 0.0303(7) Uani 1 1 d .
H25 H 0.8995 1.2029 0.2225 0.036 Uiso 1 1 calc R
N1 N 0.4686(4) 0.7197(4) 0.16439(8) 0.0327(6) Uani 1 1 d .
N2 N 0.3020(4) 0.9493(4) 0.29780(9) 0.0406(7) Uani 1 1 d .
N3 N 0.7377(4) 1.5141(4) 0.32878(8) 0.0391(7) Uani 1 1 d .
N4 N 0.9328(4) 1.7664(4) 0.19538(8) 0.0362(6) Uani 1 1 d .
O1 O 0.2496(3) 0.3231(3) 0.16405(6) 0.0297(5) Uani 1 1 d .
O2 O 0.4731(3) 0.2641(3) 0.20186(7) 0.0368(5) Uani 1 1 d .
O3 O 0.5584(3) 0.6278(3) 0.14948(7) 0.0404(6) Uani 1 1 d .
O4 O 0.4310(4) 0.8368(3) 0.14640(7) 0.0470(6) Uani 1 1 d .
O5 O 0.2605(5) 1.0648(4) 0.27952(8) 0.0649(8) Uani 1 1 d .
O6 O 0.3098(4) 0.9456(3) 0.33536(7) 0.0571(7) Uani 1 1 d .
O7 O 0.9302(3) 1.2496(3) 0.33508(6) 0.0330(5) Uani 1 1 d .
O8 O 0.7348(3) 1.0253(3) 0.29225(7) 0.0409(6) Uani 1 1 d .
O9 O 0.6266(3) 1.3798(4) 0.34182(8) 0.0500(7) Uani 1 1 d .
O10 O 0.7907(4) 1.6645(3) 0.34754(8) 0.0613(8) Uani 1 1 d .
O11 O 1.0077(3) 1.7547(3) 0.16288(7) 0.0436(6) Uani 1 1 d .
O12 O 0.8839(4) 1.8950(3) 0.20728(8) 0.0622(8) Uani 1 1 d .

loop_
_atom_site_aniso_label
_atom_site_aniso_U_11
_atom_site_aniso_U_22
_atom_site_aniso_U_33
_atom_site_aniso_U_23
_atom_site_aniso_U_13
_atom_site_aniso_U_12
C1 0.0217(14) 0.0284(16) 0.0289(14) 0.0055(12) -0.0008(12) 0.0066(13)
C2 0.0209(15) 0.0271(16) 0.0343(15) 0.0004(12) -0.0040(12) 0.0086(13)
C3 0.0200(14) 0.0309(17) 0.0300(14) 0.0045(12) -0.0002(12) 0.0075(13)
C4 0.0281(16) 0.0242(16) 0.0378(16) 0.0029(13) -0.0019(13) 0.0087(13)
C5 0.0268(16) 0.0272(16) 0.0354(16) -0.0025(13) 0.0005(13) 0.0080(13)
C6 0.0305(17) 0.0346(18) 0.0276(14) 0.0029(13) -0.0023(13) 0.0097(14)
C7 0.0262(16) 0.0280(17) 0.0347(15) 0.0076(13) -0.0003(13) 0.0080(13)
C8 0.0306(16) 0.0278(16) 0.0325(15) -0.0017(12) 0.0034(13) 0.0143(14)
C9 0.0284(16) 0.0287(17) 0.0308(15) -0.0002(12) 0.0001(13) 0.0091(14)
C10 0.0219(15) 0.0401(19) 0.0328(15) 0.0066(13) 0.0016(13) 0.0078(14)
C11 0.0285(16) 0.0338(18) 0.0377(16) 0.0064(13) -0.0043(14) 0.0061(14)
C12 0.0333(17) 0.0395(19) 0.0301(15) 0.0070(13) 0.0018(13) 0.0167(15)
C13 0.0260(16) 0.043(2) 0.0321(15) 0.0086(13) 0.0053(13) 0.0086(15)
C14 0.0306(17) 0.0308(17) 0.0339(16) 0.0064(13) -0.0009(13) 0.0062(14)
C15 0.044(2) 0.048(2) 0.0387(18) -0.0099(15) 0.0002(16) 0.0165(17)
C16 0.0280(17) 0.046(2) 0.0358(16) 0.0077(14) 0.0005(14) 0.0122(15)
C17 0.044(2) 0.056(2) 0.0413(18) 0.0002(16) -0.0106(16) 0.0130(19)
C18 0.0382(19) 0.052(2) 0.051(2) 0.0118(17) -0.0084(16) 0.0203(18)
C19 0.0251(15) 0.0285(17) 0.0368(16) 0.0050(13) 0.0042(13) 0.0091(14)
C20 0.0191(14) 0.0263(16) 0.0347(15) 0.0024(12) -0.0013(12) 0.0065(12)
C21 0.0248(15) 0.0301(17) 0.0338(15) 0.0013(13) 0.0040(13) 0.0087(13)
C22 0.0267(16) 0.0248(16) 0.0414(17) 0.0012(13) -0.0016(13) 0.0114(13)
C23 0.0250(15) 0.0275(16) 0.0356(16) 0.0060(13) -0.0016(13) 0.0078(13)
C24 0.0251(15) 0.0335(17) 0.0291(14) 0.0013(12) 0.0006(12) 0.0105(14)
C26 0.0397(19) 0.0291(17) 0.0383(16) 0.0100(13) 0.0000(14) 0.0106(15)
C27 0.0371(18) 0.0272(17) 0.0357(16) 0.0049(13) 0.0031(14) 0.0096(14)
C28 0.0327(17) 0.0381(19) 0.0321(15) -0.0002(13) 0.0049(13) 0.0155(15)
C29 0.0321(17) 0.0362(19) 0.0305(15) 0.0025(13) 0.0031(13) 0.0112(15)
C30 0.0363(18) 0.0323(17) 0.0302(15) 0.0042(13) 0.0037(13) 0.0136(15)
C31 0.0332(18) 0.043(2) 0.0396(17) -0.0020(15) 0.0054(14) 0.0167(16)
C32 0.0315(18) 0.039(2) 0.0441(18) 0.0006(15) 0.0055(15) 0.0095(15)
C33 0.051(2) 0.046(2) 0.0445(19) 0.0125(16) -0.0006(17) 0.0137(18)
C34 0.0407(19) 0.0378(19) 0.0365(17) 0.0011(14) 0.0022(15) 0.0101(16)
C35 0.069(3) 0.064(3) 0.0349(18) 0.0000(17) -0.0041(18) 0.035(2)
C36 0.049(2) 0.050(2) 0.059(2) -0.0058(18) 0.0026(19) 0.0002(19)
C25 0.0255(15) 0.0242(16) 0.0416(17) 0.0007(13) -0.0019(13) 0.0091(13)
N1 0.0296(14) 0.0330(15) 0.0354(14) 0.0078(12) 0.0032(12) 0.0092(12)
N2 0.0513(18) 0.0277(15) 0.0420(16) 0.0022(12) 0.0106(14) 0.0115(14)
N3 0.0419(17) 0.0376(17) 0.0424(15) 0.0066(13) 0.0073(13) 0.0186(14)
N4 0.0397(16) 0.0292(15) 0.0393(15) 0.0061(12) -0.0029(13) 0.0105(13)
O1 0.0273(11) 0.0314(12) 0.0328(10) -0.0028(9) -0.0047(9) 0.0142(9)
O2 0.0342(12) 0.0366(13) 0.0450(12) 0.0018(10) -0.0066(10) 0.0199(11)
O3 0.0367(13) 0.0438(14) 0.0443(13) 0.0040(10) 0.0111(11) 0.0176(11)
O4 0.0620(17) 0.0442(15) 0.0429(13) 0.0163(11) 0.0098(12) 0.0254(13)
O5 0.110(3) 0.0423(16) 0.0560(16) 0.0085(13) 0.0181(16) 0.0419(17)
O6 0.088(2) 0.0488(16) 0.0363(13) 0.0008(11) 0.0136(13) 0.0242(15)
O7 0.0348(12) 0.0250(11) 0.0368(11) 0.0063(9) -0.0036(10) 0.0063(10)
O8 0.0424(14) 0.0243(12) 0.0500(13) 0.0029(10) -0.0062(11) 0.0035(11)
O9 0.0434(15) 0.0509(16) 0.0582(15) 0.0143(13) 0.0208(13) 0.0159(13)
O10 0.102(2) 0.0357(15) 0.0464(14) -0.0028(12) 0.0168(15) 0.0239(15)
O11 0.0444(14) 0.0423(14) 0.0456(14) 0.0135(11) 0.0104(12) 0.0138(12)
O12 0.112(2) 0.0353(15) 0.0509(15) 0.0090(12) 0.0122(16) 0.0376(16)

loop_
_atom_type_symbol
_atom_type_description
_atom_type_scat_dispersion_real
_atom_type_scat_dispersion_imag
_atom_type_scat_source
C C 0.0033 0.0016 'International Tables Vol C Tables 4.2.6.8 and 6.1.1.4'
H H 0.0000 0.0000 'International Tables Vol C Tables 4.2.6.8 and 6.1.1.4'
N N 0.0061 0.0033 'International Tables Vol C Tables 4.2.6.8 and 6.1.1.4'
O O 0.0106 0.0060 'International Tables Vol C Tables 4.2.6.8 and 6.1.1.4'

loop_
_geom_angle_atom_site_label_1
_geom_angle_atom_site_label_2
_geom_angle_atom_site_label_3
_geom_angle
O2 C1 O1 126.0(3)
O2 C1 C2 124.2(3)
O1 C1 C2 109.8(2)
C7 C2 C3 118.1(3)
C7 C2 C1 118.6(3)
C3 C2 C1 123.0(3)
C4 C3 C2 122.9(3)
C4 C3 N1 117.4(3)
C2 C3 N1 119.6(3)
C5 C4 C3 116.1(3)
C5 C4 H4 121.9
C3 C4 H4 121.9
C6 C5 C4 123.9(3)
C6 C5 N2 117.7(3)
C4 C5 N2 118.4(3)
C5 C6 C7 117.9(3)
C5 C6 H6 121.0
C7 C6 H6 121.0
C6 C7 C2 120.8(3)
C6 C7 H7 119.6
C2 C7 H7 119.6
O1 C8 C9 107.9(2)
O1 C8 H8A 110.1
C9 C8 H8A 110.1
O1 C8 H8B 110.1
C9 C8 H8B 110.1
H8A C8 H8B 108.4
C14 C9 C10 110.4(2)
C14 C9 C8 110.9(2)
C10 C9 C8 110.1(2)
C14 C9 C15 109.0(3)
C10 C9 C15 110.3(2)
C8 C9 C15 106.0(2)
C11 C10 C9 124.3(3)
C11 C10 H10 117.8
C9 C10 H10 117.8
C10 C11 C12 125.2(3)
C10 C11 H11 117.4
C12 C11 H11 117.4
C11 C12 C13 110.2(3)
C11 C12 C16 113.1(2)
C13 C12 C16 112.1(3)
C11 C12 H12 107.0
C13 C12 H12 107.0
C16 C12 H12 107.0
C14 C13 C12 125.0(3)
C14 C13 H13 117.5
C12 C13 H13 117.5
C13 C14 C9 124.5(3)
C13 C14 H14 117.7
C9 C14 H14 117.7
C9 C15 H15A 109.5
C9 C15 H15B 109.5
H15A C15 H15B 109.5
C9 C15 H15C 109.5
H15A C15 H15C 109.5
H15B C15 H15C 109.5
C17 C16 C18 111.4(3)
C17 C16 C12 112.5(3)
C18 C16 C12 111.3(3)
C17 C16 H16 107.1
C18 C16 H16 107.1
C12 C16 H16 107.1
C16 C17 H17A 109.5
C16 C17 H17B 109.5
H17A C17 H17B 109.5
C16 C17 H17C 109.5
H17A C17 H17C 109.5
H17B C17 H17C 109.5
C16 C18 H18A 109.5
C16 C18 H18B 109.5
H18A C18 H18B 109.5
C16 C18 H18C 109.5
H18A C18 H18C 109.5
H18B C18 H18C 109.5
O8 C19 O7 125.7(3)
O8 C19 C20 124.0(3)
O7 C19 C20 110.2(2)
C25 C20 C21 118.7(3)
C25 C20 C19 118.6(3)
C21 C20 C19 122.4(3)
C22 C21 C20 122.4(3)
C22 C21 N3 117.4(3)
C20 C21 N3 120.1(3)
C21 C22 C23 116.1(3)
C21 C22 H22 121.9
C23 C22 H22 121.9
C24 C23 C22 123.7(3)
C24 C23 N4 118.4(3)
C22 C23 N4 117.9(3)
C23 C24 C25 118.0(3)
C23 C24 H24 121.0
C25 C24 H24 121.0
O7 C26 C27 106.8(2)
O7 C26 H26A 110.4
C27 C26 H26A 110.4
O7 C26 H26B 110.4
C27 C26 H26B 110.4
H26A C26 H26B 108.6
C32 C27 C28 110.8(3)
C32 C27 C26 110.0(3)
C28 C27 C26 109.1(3)
C32 C27 C33 111.1(3)
C28 C27 C33 109.5(3)
C26 C27 C33 106.3(3)
C29 C28 C27 124.3(3)
C29 C28 H28 117.9
C27 C28 H28 117.9
C28 C29 C30 124.5(3)
C28 C29 H29 117.8
C30 C29 H29 117.8
C31 C30 C29 111.1(3)
C31 C30 C34 111.7(3)
C29 C30 C34 112.1(3)
C31 C30 H30 107.2
C29 C30 H30 107.2
C34 C30 H30 107.2
C32 C31 C30 124.3(3)
C32 C31 H31 117.9
C30 C31 H31 117.9
C31 C32 C27 125.0(3)
C31 C32 H32 117.5
C27 C32 H32 117.5
C27 C33 H33A 109.5
C27 C33 H33B 109.5
H33A C33 H33B 109.5
C27 C33 H33C 109.5
H33A C33 H33C 109.5
H33B C33 H33C 109.5
C35 C34 C36 110.9(3)
C35 C34 C30 111.2(3)
C36 C34 C30 111.1(3)
C35 C34 H34 107.8
C36 C34 H34 107.8
C30 C34 H34 107.8
C34 C35 H35A 109.5
C34 C35 H35B 109.5
H35A C35 H35B 109.5
C34 C35 H35C 109.5
H35A C35 H35C 109.5
H35B C35 H35C 109.5
C34 C36 H36A 109.5
C34 C36 H36B 109.5
H36A C36 H36B 109.5
C34 C36 H36C 109.5
H36A C36 H36C 109.5
H36B C36 H36C 109.5
C20 C25 C24 121.1(3)
C20 C25 H25 119.5
C24 C25 H25 119.5
O4 N1 O3 124.3(3)
O4 N1 C3 118.2(2)
O3 N1 C3 117.5(2)
O6 N2 O5 124.3(3)
O6 N2 C5 118.8(3)
O5 N2 C5 116.8(3)
O9 N3 O10 124.4(3)
O9 N3 C21 117.6(3)
O10 N3 C21 117.9(3)
O11 N4 O12 124.7(3)
O11 N4 C23 118.1(3)
O12 N4 C23 117.2(3)
C1 O1 C8 116.0(2)
C19 O7 C26 116.6(2)

loop_
_geom_bond_atom_site_label_1
_geom_bond_atom_site_label_2
_geom_bond_distance
C1 O2 1.200(3)
C1 O1 1.334(3)
C1 C2 1.500(4)
C2 C7 1.391(4)
C2 C3 1.395(4)
C3 C4 1.382(4)
C3 N1 1.473(4)
C4 C5 1.381(4)
C4 H4 0.9500
C5 C6 1.380(4)
C5 N2 1.475(4)
C6 C7 1.391(4)
C6 H6 0.9500
C7 H7 0.9500
C8 O1 1.455(3)
C8 C9 1.524(4)
C8 H8A 0.9900
C8 H8B 0.9900
C9 C14 1.505(4)
C9 C10 1.509(4)
C9 C15 1.543(4)
C10 C11 1.318(4)
C10 H10 0.9500
C11 C12 1.498(4)
C11 H11 0.9500
C12 C13 1.503(4)
C12 C16 1.546(4)
C12 H12 1.0000
C13 C14 1.320(4)
C13 H13 0.9500
C14 H14 0.9500
C15 H15A 0.9800
C15 H15B 0.9800
C15 H15C 0.9800
C16 C17 1.518(5)
C16 C18 1.533(5)
C16 H16 1.0000
C17 H17A 0.9800
C17 H17B 0.9800
C17 H17C 0.9800
C18 H18A 0.9800
C18 H18B 0.9800
C18 H18C 0.9800
C19 O8 1.208(4)
C19 O7 1.325(3)
C19 C20 1.504(4)
C20 C25 1.371(4)
C20 C21 1.397(4)
C21 C22 1.382(4)
C21 N3 1.471(4)
C22 C23 1.385(4)
C22 H22 0.9500
C23 C24 1.373(4)
C23 N4 1.480(4)
C24 C25 1.387(4)
C24 H24 0.9500
C26 O7 1.460(3)
C26 C27 1.533(4)
C26 H26A 0.9900
C26 H26B 0.9900
C27 C32 1.492(4)
C27 C28 1.510(4)
C27 C33 1.540(4)
C28 C29 1.325(4)
C28 H28 0.9500
C29 C30 1.501(4)
C29 H29 0.9500
C30 C31 1.500(4)
C30 C34 1.546(4)
C30 H30 1.0000
C31 C32 1.325(5)
C31 H31 0.9500
C32 H32 0.9500
C33 H33A 0.9800
C33 H33B 0.9800
C33 H33C 0.9800
C34 C35 1.524(5)
C34 C36 1.528(5)
C34 H34 1.0000
C35 H35A 0.9800
C35 H35B 0.9800
C35 H35C 0.9800
C36 H36A 0.9800
C36 H36B 0.9800
C36 H36C 0.9800
C25 H25 0.9500
N1 O4 1.221(3)
N1 O3 1.229(3)
N2 O6 1.210(3)
N2 O5 1.229(4)
N3 O9 1.220(3)
N3 O10 1.223(4)
N4 O11 1.214(3)
N4 O12 1.225(3)
